data_7235779
loop_
_publ_author_name
'Liu, Wei'
'Li, Sheng-hua'
'Li, Yu-chuan'
'Yang, Yu-zhang'
'Yu, Yi'
'Pang, Si-ping'

_publ_section_title
;
 Nitrogen-rich salts based on polyamino substituted
 N,N&#x2032;-azo-1,2,4-triazole: a new family of high-performance
 energetic materials
;
_journal_issue 38
_journal_name_full 'J. Mater. Chem. A'
_journal_page_first 15978
_journal_paper_doi 10.1039/C4TA03016H
_journal_volume 2
_journal_year 2014
_chemical_formula_sum 'C6 H8 N8 O2'
_chemical_formula_weight 224.20
_space_group_IT_number 2
_space_group_name_Hall '-P 1'
_space_group_name_H-M_alt 'P -1'
_symmetry_cell_setting triclinic
_symmetry_space_group_name_H-M 'P -1'
_atom_sites_solution_hydrogens geom
_atom_sites_solution_primary direct
_atom_sites_solution_secondary difmap
_audit_creation_method SHELXL-97
_cell_angle_alpha 109.96(3)
_cell_angle_beta 96.98(4)
_cell_angle_gamma 100.02(3)
_cell_formula_units_Z 2
_cell_length_a 5.854(4)
_cell_length_b 8.130(5)
_cell_length_c 10.650(7)
_cell_measurement_reflns_used 1257
_cell_measurement_temperature 153(2)
_cell_measurement_theta_max 27.523
_cell_measurement_theta_min 3.604
_cell_volume 460.1(5)
_computing_cell_refinement 'CrystalClear (Rigaku Inc., 2008)'
_computing_data_collection 'CrystalClear (Rigaku Inc., 2008)'
_computing_data_reduction 'CrystalClear (Rigaku Inc., 2008)'
_computing_structure_refinement 'SHELXL-97 (Sheldrick, 1997)'
_computing_structure_solution 'SHELXS-97 (Sheldrick, 1990)'
_diffrn_ambient_temperature 153(2)
_diffrn_detector_area_resol_mean 28.5714
_diffrn_measured_fraction_theta_full 0.981
_diffrn_measured_fraction_theta_max 0.981
_diffrn_measurement_device_type AFC10/Saturn724+
_diffrn_measurement_method 'phi and omega scans'
_diffrn_radiation_monochromator graphite
_diffrn_radiation_source 'Rotating Anode'
_diffrn_radiation_type MoK\a
_diffrn_radiation_wavelength 0.71073
_diffrn_reflns_av_R_equivalents 0.0557
_diffrn_reflns_av_sigmaI/netI 0.0892
_diffrn_reflns_limit_h_max 6
_diffrn_reflns_limit_h_min -7
_diffrn_reflns_limit_k_max 10
_diffrn_reflns_limit_k_min -10
_diffrn_reflns_limit_l_max 13
_diffrn_reflns_limit_l_min -13
_diffrn_reflns_number 4614
_diffrn_reflns_theta_full 27.49
_diffrn_reflns_theta_max 27.49
_diffrn_reflns_theta_min 3.60
_diffrn_standards_decay_% 0
_diffrn_standards_interval_count 0
_diffrn_standards_interval_time 0
_diffrn_standards_number 0
_exptl_absorpt_coefficient_mu 0.129
_exptl_absorpt_correction_type none
_exptl_crystal_colour Colorless
_exptl_crystal_density_diffrn 1.619
_exptl_crystal_density_method 'not measured'
_exptl_crystal_description Prism
_exptl_crystal_F_000 232
_exptl_crystal_size_max 0.21
_exptl_crystal_size_mid 0.09
_exptl_crystal_size_min 0.06
_refine_diff_density_max 0.255
_refine_diff_density_min -0.204
_refine_diff_density_rms 0.059
_refine_ls_extinction_method none
_refine_ls_goodness_of_fit_ref 1.001
_refine_ls_hydrogen_treatment constr
_refine_ls_matrix_type full
_refine_ls_number_parameters 295
_refine_ls_number_reflns 2073
_refine_ls_number_restraints 44
_refine_ls_restrained_S_all 0.998
_refine_ls_R_factor_all 0.1082
_refine_ls_R_factor_gt 0.0551
_refine_ls_shift/su_max 0.001
_refine_ls_shift/su_mean 0.000
_refine_ls_structure_factor_coef Fsqd
_refine_ls_weighting_details 'calc w=1/[\s^2^(Fo^2^)+(0.0116P)^2^+0.0486P] where P=(Fo^2^+2Fc^2^)/3'
_refine_ls_weighting_scheme calc
_refine_ls_wR_factor_gt 0.0919
_refine_ls_wR_factor_ref 0.1052
_reflns_number_gt 859
_reflns_number_total 2073
_reflns_threshold_expression >2sigma(I)
_cod_data_source_file c4ta03016h2.cif
_cod_data_source_block added_by_encifer
_cod_depositor_comments
;
The following automatic conversions were performed:

data item '_symmetry_cell_setting' value 'Triclinic' was changed to
'triclinic' in accordance with the
/home/saulius/struct/COD-crude-data/automatic-downloads/DataCite-retrospective/RSC/depositions/lib/dictionaries/cif_core.dic
dictionary named 'cif_core.dic' version 2.4.2 last updated on
2011-04-26.

Automatic conversion script
Id: cif_fix_values 6909 2019-04-08 15:41:33Z antanas 
;
_cod_original_cell_volume 460.0(5)
_cod_original_sg_symbol_H-M P-1
_cod_database_code 7235779

loop_
_symmetry_equiv_pos_as_xyz
'x, y, z'
'-x, -y, -z'

loop_
_atom_site_label
_atom_site_type_symbol
_atom_site_fract_x
_atom_site_fract_y
_atom_site_fract_z
_atom_site_U_iso_or_equiv
_atom_site_adp_type
_atom_site_occupancy
_atom_site_symmetry_multiplicity
_atom_site_calc_flag
_atom_site_refinement_flags
_atom_site_disorder_assembly
_atom_site_disorder_group
N1 N 0.5506(8) 0.6176(14) 0.2782(6) 0.0241(14) Uani 0.599(5) 1 d PD A 1
N2 N 0.6152(13) 0.6979(11) 0.1892(6) 0.0248(14) Uani 0.599(5) 1 d PD A 1
N3 N 0.2473(16) 0.5452(15) 0.1192(10) 0.0144(16) Uani 0.599(5) 1 d PD A 1
N4 N 0.0170(6) 0.4758(5) 0.0502(4) 0.0209(9) Uani 0.599(5) 1 d PD . 1
C1 C 0.3221(7) 0.5248(6) 0.2410(4) 0.0188(10) Uani 0.599(5) 1 d PD A 1
C2 C 0.4279(8) 0.6589(6) 0.0961(4) 0.0193(10) Uani 0.599(5) 1 d PD A 1
H2 H 0.4167 0.7018 0.0235 0.023 Uiso 0.599(5) 1 calc PR A 1
C3 C 0.7230(15) 0.623(2) 0.3901(9) 0.042(3) Uani 0.599(5) 1 d PD A 1
H3A H 0.6418 0.6025 0.4606 0.050 Uiso 0.599(5) 1 calc PR A 1
H3B H 0.8342 0.7408 0.4287 0.050 Uiso 0.599(5) 1 calc PR A 1
H3C H 0.8098 0.5290 0.3569 0.050 Uiso 0.599(5) 1 calc PR A 1
N5 N 0.5061(7) 0.9066(9) 0.6962(4) 0.0188(12) Uani 0.621(5) 1 d PD B 1
N6 N 0.7006(9) 1.0079(10) 0.6744(7) 0.0285(14) Uani 0.621(5) 1 d PD B 1
N7 N 0.7837(14) 0.9699(14) 0.8666(9) 0.0197(14) Uani 0.621(5) 1 d PDU B 1
N8 N 0.8945(6) 0.9548(5) 0.9834(3) 0.0226(9) Uani 0.621(5) 1 d PD . 1
C4 C 0.5459(7) 0.8731(5) 0.8123(4) 0.0175(10) Uani 0.621(5) 1 d PD B 1
C5 C 0.8668(7) 1.0431(6) 0.7809(4) 0.0214(10) Uani 0.621(5) 1 d PD B 1
H5 H 1.0237 1.1109 0.7953 0.026 Uiso 0.621(5) 1 calc PR B 1
C6 C 0.2837(11) 0.8460(19) 0.6008(9) 0.037(3) Uani 0.621(5) 1 d PD B 1
H6A H 0.1593 0.7963 0.6404 0.044 Uiso 0.621(5) 1 calc PR B 1
H6B H 0.2973 0.7529 0.5165 0.044 Uiso 0.621(5) 1 calc PR B 1
H6C H 0.2435 0.9477 0.5807 0.044 Uiso 0.621(5) 1 calc PR B 1
O1 O 0.2143(8) 0.4361(6) 0.2966(5) 0.0259(11) Uani 0.599(5) 1 d P A 1
O2 O 0.4146(8) 0.7893(9) 0.8596(5) 0.0314(13) Uani 0.621(5) 1 d P B 1
N1' N 0.4962(11) 0.592(2) 0.3000(9) 0.036(3) Uani 0.401(5) 1 d PD A 2
N2' N 0.3002(12) 0.4907(13) 0.3203(10) 0.044(3) Uani 0.401(5) 1 d PD A 2
N3' N 0.214(2) 0.546(3) 0.1353(15) 0.029(5) Uani 0.401(5) 1 d PD A 2
N4' N 0.1014(10) 0.5447(9) 0.0140(6) 0.0343(17) Uani 0.401(5) 1 d PD . 2
C1' C 0.4536(11) 0.6248(9) 0.1842(7) 0.043(2) Uani 0.401(5) 1 d PD A 2
C2' C 0.1341(10) 0.4545(8) 0.2158(7) 0.035(2) Uani 0.401(5) 1 d PD A 2
H2' H -0.0180 0.3776 0.1976 0.042 Uiso 0.401(5) 1 calc PR A 2
C3' C 0.7200(15) 0.652(3) 0.3951(13) 0.038(5) Uani 0.401(5) 1 d PD A 2
H3D H 0.7266 0.5732 0.4466 0.046 Uiso 0.401(5) 1 calc PR A 2
H3E H 0.7351 0.7757 0.4581 0.046 Uiso 0.401(5) 1 calc PR A 2
H3F H 0.8499 0.6487 0.3449 0.046 Uiso 0.401(5) 1 calc PR A 2
N5' N 0.4536(11) 0.8808(16) 0.7227(8) 0.035(3) Uani 0.379(5) 1 d PD B 2
N6' N 0.3849(15) 0.8000(15) 0.8110(9) 0.035(3) Uani 0.379(5) 1 d PD B 2
N7' N 0.7580(19) 0.940(2) 0.8768(14) 0.022(3) Uani 0.379(5) 1 d PDU B 2
N8' N 0.9859(10) 1.0221(8) 0.9503(6) 0.0321(17) Uani 0.379(5) 1 d PD . 2
C4' C 0.6812(11) 0.9767(10) 0.7601(6) 0.042(2) Uani 0.379(5) 1 d PD B 2
C5' C 0.5746(12) 0.8447(9) 0.9061(6) 0.039(2) Uani 0.379(5) 1 d PD B 2
H5' H 0.5813 0.8139 0.9846 0.046 Uiso 0.379(5) 1 calc PR B 2
C6' C 0.2835(18) 0.867(3) 0.6072(12) 0.038(6) Uani 0.379(5) 1 d PD B 2
H6D H 0.1554 0.9225 0.6393 0.046 Uiso 0.379(5) 1 calc PR B 2
H6E H 0.2183 0.7395 0.5501 0.046 Uiso 0.379(5) 1 calc PR B 2
H6F H 0.3614 0.9283 0.5538 0.046 Uiso 0.379(5) 1 calc PR B 2
O1' O 0.5883(17) 0.7115(14) 0.1433(10) 0.036(2) Uani 0.401(5) 1 d P A 2
O2' O 0.7893(15) 1.0572(14) 0.7037(10) 0.041(2) Uani 0.379(5) 1 d P B 2

loop_
_atom_site_aniso_label
_atom_site_aniso_U_11
_atom_site_aniso_U_22
_atom_site_aniso_U_33
_atom_site_aniso_U_23
_atom_site_aniso_U_13
_atom_site_aniso_U_12
N1 0.019(2) 0.032(3) 0.029(3) 0.021(2) 0.008(2) 0.002(2)
N2 0.027(3) 0.026(3) 0.028(3) 0.021(2) 0.007(2) -0.003(2)
N3 0.014(3) 0.015(3) 0.021(3) 0.011(2) 0.009(3) 0.005(2)
N4 0.013(2) 0.028(2) 0.021(2) 0.0122(19) -0.0022(16) 0.0014(19)
C1 0.018(2) 0.020(2) 0.022(2) 0.015(2) 0.004(2) 0.001(2)
C2 0.017(2) 0.025(3) 0.015(2) 0.011(2) 0.0008(18) -0.003(2)
C3 0.051(6) 0.029(4) 0.030(5) 0.010(3) -0.021(4) -0.006(3)
N5 0.020(3) 0.019(3) 0.015(2) 0.0089(19) 0.003(2) -0.006(2)
N6 0.024(3) 0.032(3) 0.030(3) 0.020(3) -0.001(2) -0.005(2)
N7 0.020(2) 0.016(3) 0.025(3) 0.016(2) 0.002(2) -0.0074(18)
N8 0.023(2) 0.023(2) 0.020(2) 0.0124(18) -0.0029(16) -0.0045(18)
C4 0.018(2) 0.020(2) 0.012(2) 0.0100(17) -0.0043(16) -0.0051(18)
C5 0.015(2) 0.026(2) 0.021(2) 0.013(2) -0.0010(18) -0.0074(18)
C6 0.019(5) 0.029(5) 0.049(6) 0.008(4) -0.015(4) 0.000(4)
O1 0.026(3) 0.030(3) 0.030(2) 0.026(2) 0.0049(19) -0.003(2)
O2 0.022(2) 0.039(2) 0.033(3) 0.023(2) 0.0011(18) -0.0106(18)
N1' 0.031(6) 0.042(7) 0.030(5) 0.008(4) 0.003(4) 0.006(5)
N2' 0.041(6) 0.027(6) 0.055(5) 0.006(5) 0.023(5) -0.009(4)
N3' 0.017(5) 0.041(6) 0.020(5) 0.002(4) 0.010(5) -0.002(4)
N4' 0.031(4) 0.029(4) 0.048(5) 0.014(4) 0.013(4) 0.015(3)
C1' 0.036(6) 0.026(5) 0.058(7) 0.003(4) 0.017(5) 0.010(4)
C2' 0.026(4) 0.020(4) 0.052(5) 0.003(4) 0.017(4) 0.001(3)
C3' 0.027(7) 0.049(9) 0.052(9) 0.037(7) 0.014(6) 0.003(5)
N5' 0.025(4) 0.031(5) 0.049(7) 0.019(4) 0.009(4) 0.000(4)
N6' 0.026(5) 0.024(4) 0.054(8) 0.007(5) 0.016(5) 0.011(4)
N7' 0.023(4) 0.016(5) 0.033(5) 0.019(3) 0.008(3) -0.002(3)
N8' 0.044(5) 0.016(4) 0.031(4) 0.003(3) 0.008(4) 0.007(4)
C4' 0.052(7) 0.037(5) 0.025(5) -0.002(4) 0.007(4) 0.013(5)
C5' 0.043(5) 0.024(5) 0.051(6) 0.011(4) 0.024(4) 0.011(4)
C6' 0.042(11) 0.049(10) 0.020(7) 0.024(7) 0.004(6) -0.019(7)
O1' 0.033(5) 0.032(4) 0.058(7) 0.031(4) 0.016(5) 0.009(3)
O2' 0.032(6) 0.050(6) 0.039(6) 0.018(5) 0.005(4) 0.005(4)

loop_
_atom_type_symbol
_atom_type_description
_atom_type_scat_dispersion_real
_atom_type_scat_dispersion_imag
_atom_type_scat_source
C C 0.0033 0.0016 'International Tables Vol C Tables 4.2.6.8 and 6.1.1.4'
H H 0.0000 0.0000 'International Tables Vol C Tables 4.2.6.8 and 6.1.1.4'
N N 0.0061 0.0033 'International Tables Vol C Tables 4.2.6.8 and 6.1.1.4'
O O 0.0106 0.0060 'International Tables Vol C Tables 4.2.6.8 and 6.1.1.4'

loop_
_geom_angle_atom_site_label_1
_geom_angle_atom_site_label_2
_geom_angle_atom_site_label_3
_geom_angle
_geom_angle_site_symmetry_1
C1 N1 N2 112.5(4) .
C1 N1 C3 126.2(7) .
N2 N1 C3 121.1(7) .
C2 N2 N1 106.3(5) .
N4 N3 C2 129.4(6) .
N4 N3 C1 121.1(9) .
C2 N3 C1 109.0(4) .
N4 N4 N3 110.4(7) 2_565
O1 C1 N1 128.2(4) .
O1 C1 N3 129.0(6) .
N1 C1 N3 102.6(5) .
N2 C2 N3 109.3(4) .
N2 C2 H2 125.4 .
N3 C2 H2 125.4 .
C4 N5 N6 114.0(4) .
C4 N5 C6 125.3(5) .
N6 N5 C6 120.7(5) .
C5 N6 N5 104.6(5) .
C5 N7 N8 131.9(6) .
C5 N7 C4 110.1(4) .
N8 N7 C4 117.4(7) .
N8 N8 N7 109.5(6) 2_777
O2 C4 N5 130.2(4) .
O2 C4 N7 129.1(5) .
N5 C4 N7 100.7(5) .
N6 C5 N7 110.5(4) .
N6 C5 H5 124.8 .
N7 C5 H5 124.8 .
C1' N1' N2' 112.6(5) .
C1' N1' C3' 125.8(8) .
N2' N1' C3' 121.7(7) .
C2' N2' N1' 106.2(5) .
N4' N3' C2' 129.6(7) .
N4' N3' C1' 120.7(10) .
C2' N3' C1' 109.0(5) .
N4' N4' N3' 109.3(7) 2_565
O1' C1' N1' 126.9(8) .
O1' C1' N3' 130.4(9) .
N1' C1' N3' 102.5(6) .
N2' C2' N3' 109.2(4) .
N2' C2' H2' 125.4 .
N3' C2' H2' 125.4 .
N1' C3' H3D 109.5 .
N1' C3' H3E 109.5 .
H3D C3' H3E 109.5 .
N1' C3' H3F 109.5 .
H3D C3' H3F 109.5 .
H3E C3' H3F 109.5 .
C4' N5' N6' 114.0(4) .
C4' N5' C6' 126.1(6) .
N6' N5' C6' 119.7(6) .
C5' N6' N5' 104.5(5) .
C5' N7' N8' 130.7(7) .
C5' N7' C4' 109.9(5) .
N8' N7' C4' 118.8(8) .
N8' N8' N7' 108.5(7) 2_777
O2' C4' N5' 129.1(7) .
O2' C4' N7' 130.0(8) .
N5' C4' N7' 100.7(5) .
N6' C5' N7' 110.6(4) .
N6' C5' H5' 124.7 .
N7' C5' H5' 124.7 .
N5' C6' H6D 109.5 .
N5' C6' H6E 109.5 .
H6D C6' H6E 109.5 .
N5' C6' H6F 109.5 .
H6D C6' H6F 109.5 .
H6E C6' H6F 109.5 .

loop_
_geom_bond_atom_site_label_1
_geom_bond_atom_site_label_2
_geom_bond_distance
_geom_bond_site_symmetry_2
N1 C1 1.354(6) .
N1 N2 1.375(6) .
N1 C3 1.448(5) .
N2 C2 1.298(7) .
N3 N4 1.373(6) .
N3 C2 1.383(12) .
N3 C1 1.391(8) .
N4 N4 1.266(8) 2_565
C1 O1 1.222(6) .
C2 H2 0.9500 .
C3 H3A 0.9800 .
C3 H3B 0.9800 .
C3 H3C 0.9800 .
N5 C4 1.355(5) .
N5 N6 1.378(6) .
N5 C6 1.444(4) .
N6 C5 1.315(7) .
N7 C5 1.342(10) .
N7 N8 1.385(5) .
N7 C4 1.415(7) .
N8 N8 1.261(7) 2_777
C4 O2 1.206(6) .
C5 H5 0.9500 .
C6 H6A 0.9800 .
C6 H6B 0.9800 .
C6 H6C 0.9800 .
N1' C1' 1.352(6) .
N1' N2' 1.377(7) .
N1' C3' 1.448(5) .
N2' C2' 1.297(8) .
N3' N4' 1.373(7) .
N3' C2' 1.382(12) .
N3' C1' 1.392(8) .
N4' N4' 1.221(12) 2_565
C1' O1' 1.187(10) .
C2' H2' 0.9500 .
C3' H3D 0.9800 .
C3' H3E 0.9800 .
C3' H3F 0.9800 .
N5' C4' 1.356(5) .
N5' N6' 1.377(6) .
N5' C6' 1.443(5) .
N6' C5' 1.314(7) .
N7' C5' 1.344(11) .
N7' N8' 1.385(6) .
N7' C4' 1.414(7) .
N8' N8' 1.231(12) 2_777
C4' O2' 1.186(12) .
C5' H5' 0.9500 .
C6' H6D 0.9800 .
C6' H6E 0.9800 .
C6' H6F 0.9800 .

loop_
_geom_torsion_atom_site_label_1
_geom_torsion_atom_site_label_2
_geom_torsion_atom_site_label_3
_geom_torsion_atom_site_label_4
_geom_torsion
_geom_torsion_site_symmetry_4
C1 N1 N2 C2 0.9(11) .
C3 N1 N2 C2 175.5(10) .
C2 N3 N4 N4 2.8(15) 2_565
C1 N3 N4 N4 173.9(9) 2_565
N2 N1 C1 O1 178.1(7) .
C3 N1 C1 O1 3.8(16) .
N2 N1 C1 N3 2.3(11) .
C3 N1 C1 N3 -172.0(12) .
N4 N3 C1 O1 7.1(16) .
C2 N3 C1 O1 179.8(6) .
N4 N3 C1 N1 -177.1(10) .
C2 N3 C1 N1 -4.4(11) .
N1 N2 C2 N3 -3.7(10) .
N4 N3 C2 N2 177.2(11) .
C1 N3 C2 N2 5.3(11) .
C4 N5 N6 C5 -1.4(9) .
C6 N5 N6 C5 178.3(8) .
C5 N7 N8 N8 8.3(15) 2_777
C4 N7 N8 N8 178.5(8) 2_777
N6 N5 C4 O2 -179.7(7) .
C6 N5 C4 O2 0.7(13) .
N6 N5 C4 N7 2.4(9) .
C6 N5 C4 N7 -177.2(10) .
C5 N7 C4 O2 179.5(7) .
N8 N7 C4 O2 7.2(15) .
C5 N7 C4 N5 -2.6(10) .
N8 N7 C4 N5 -174.9(9) .
N5 N6 C5 N7 -0.4(9) .
N8 N7 C5 N6 172.7(11) .
C4 N7 C5 N6 2.0(11) .
C1' N1' N2' C2' 1.7(16) .
C3' N1' N2' C2' -177.8(16) .
C2' N3' N4' N4' 5(3) 2_565
C1' N3' N4' N4' 174.3(15) 2_565
N2' N1' C1' O1' 178.2(11) .
C3' N1' C1' O1' -2(2) .
N2' N1' C1' N3' 3.0(17) .
C3' N1' C1' N3' -177.5(18) .
N4' N3' C1' O1' 7(3) .
C2' N3' C1' O1' 178.7(11) .
N4' N3' C1' N1' -177.9(16) .
C2' N3' C1' N1' -6.4(18) .
N1' N2' C2' N3' -5.8(16) .
N4' N3' C2' N2' 178.4(18) .
C1' N3' C2' N2' 7.9(19) .
C4' N5' N6' C5' -0.6(15) .
C6' N5' N6' C5' -177.2(14) .
C5' N7' N8' N8' 8(2) 2_777
C4' N7' N8' N8' 177.5(14) 2_777
N6' N5' C4' O2' 178.6(12) .
C6' N5' C4' O2' -5(2) .
N6' N5' C4' N7' 3.8(16) .
C6' N5' C4' N7' -179.9(17) .
C5' N7' C4' O2' 179.6(12) .
N8' N7' C4' O2' 8(3) .
C5' N7' C4' N5' -5.6(17) .
N8' N7' C4' N5' -177.3(15) .
N5' N6' C5' N7' -3.2(15) .
N8' N7' C5' N6' 176.2(17) .
C4' N7' C5' N6' 5.8(18) .
